data_2008368
loop_
_publ_author_name
'Sarmistha Basu Majumder'
'Monika Mukherjee'
'Goutam Kumar Patra'
'Dipankar Datta'
'Madeleine Helliwell'

_publ_section_title
;
 2-(2,3-Diphenylpiperazin-1-yl)ethylammonium chloride
;
_journal_issue 4
_journal_name_full 'Acta Crystallographica Section C'
_journal_page_first 668
_journal_page_last 670
_journal_paper_doi 10.1107/S0108270198017648
_journal_volume 55
_journal_year 1999
_chemical_formula_analytical 'C18 H24 Cl N3'
_chemical_formula_moiety 'C18 H24 N3 +.Cl- '
_chemical_formula_structural 'C18 H24 Cl N3'
_chemical_formula_sum 'C18 H24 Cl N3'
_chemical_formula_weight 317.85
_chemical_name_systematic
;
 1-(2-aminoethyl)-2,3-diphenylpiperazine hydrochloride
;
_space_group_IT_number 61
_symmetry_cell_setting orthorhombic
_symmetry_space_group_name_Hall '-P 2ac 2ab'
_symmetry_space_group_name_H-M 'P b c a'
_audit_creation_method SHELXL
_cell_angle_alpha 90.00
_cell_angle_beta 90.00
_cell_angle_gamma 90.00
_cell_formula_units_Z 8
_cell_length_a 13.585(2)
_cell_length_b 35.391(7)
_cell_length_c 7.067(2)
_cell_measurement_reflns_used 25
_cell_measurement_temperature 296.2
_cell_measurement_theta_max 20
_cell_measurement_theta_min 14
_cell_volume 3397.7(13)
_computing_cell_refinement 'MSC/AFC Diffractometer Control'
_computing_data_collection 'MSC/AFC Diffractometer Control (Molecular Structure Corporation, 1993)'
_computing_data_reduction 'TEXSAN (Molecular Structure Corporation, 1995)'
_computing_molecular_graphics 'ZORTEP (Zsolnai, 1995)'
_computing_publication_material SHELXL93
_computing_structure_refinement 'SHELXL93 (Sheldrick, 1993)'
_computing_structure_solution 'MULTAN-88 (Debaerdemaeker et al., 1988)'
_diffrn_ambient_temperature 296.2
_diffrn_measurement_device 'Rigaku AFC5R'
_diffrn_measurement_method \w--2\q
_diffrn_radiation_monochromator graphite
_diffrn_radiation_source 'Rigaku rotating anode'
_diffrn_radiation_type CuK\a
_diffrn_radiation_wavelength 1.54180
_diffrn_reflns_av_R_equivalents 0.0000
_diffrn_reflns_av_sigmaI/netI 0.0513
_diffrn_reflns_limit_h_max 17
_diffrn_reflns_limit_h_min 0
_diffrn_reflns_limit_k_max 45
_diffrn_reflns_limit_k_min 0
_diffrn_reflns_limit_l_max 8
_diffrn_reflns_limit_l_min 0
_diffrn_reflns_number 3378
_diffrn_reflns_theta_max 79.40
_diffrn_reflns_theta_min 5.00
_diffrn_standards_decay_% <1.5
_diffrn_standards_interval_count 150
_diffrn_standards_number 3
_exptl_absorpt_coefficient_mu 1.976
_exptl_absorpt_correction_T_max 0.743
_exptl_absorpt_correction_T_min 0.634
_exptl_absorpt_correction_type 'empirical (North et al., 1968)'
_exptl_crystal_colour colourless
_exptl_crystal_density_diffrn 1.243
_exptl_crystal_density_meas ?
_exptl_crystal_density_method none
_exptl_crystal_description Prism
_exptl_crystal_F_000 1360
_exptl_crystal_size_max 0.25
_exptl_crystal_size_mid 0.25
_exptl_crystal_size_min 0.15
_refine_diff_density_max 0.252
_refine_diff_density_min -0.273
_refine_ls_extinction_coef none
_refine_ls_extinction_method none
_refine_ls_goodness_of_fit_all 1.056
_refine_ls_goodness_of_fit_obs 1.042
_refine_ls_hydrogen_treatment refU
_refine_ls_matrix_type full
_refine_ls_number_parameters 221
_refine_ls_number_reflns 3344
_refine_ls_number_restraints 0
_refine_ls_restrained_S_all 1.594
_refine_ls_restrained_S_obs 1.042
_refine_ls_R_factor_all 0.1400
_refine_ls_R_factor_obs 0.0561
_refine_ls_shift/esd_max 0.028
_refine_ls_shift/esd_mean 0.002
_refine_ls_structure_factor_coef Fsqd
_refine_ls_weighting_details 'w = 1/[\s^2^(Fo^2^)+(0.0615P)^2^+4.0173P] where P=(Fo^2^+2Fc^2^)/3'
_refine_ls_weighting_scheme calc
_refine_ls_wR_factor_all 0.2646
_refine_ls_wR_factor_obs 0.1371
_reflns_number_observed 2176
_reflns_number_total 3378
_reflns_observed_criterion >2sigma(I)
_cod_data_source_file ha1247.cif
_cod_data_source_block Piperazine.HCl
_cod_depositor_comments
;
The following automatic conversions were performed:
'_symmetry_cell_setting' value 'Orthorhombic' changed to 'orthorhombic'
according to '/home/saulius/struct/CIF-dictionaries/cif_core.dic'
dictionary named 'cif_core.dic' version 2.4.1 from 2010-06-29.

Automatic conversion script
Id: cif_fix_enum 1527 2010-12-29 10:47:43Z saulius 

The following automatic conversions were performed:

'_exptl_crystal_density_meas' value 'not measured' was changed to '?'
- the value is perceived as not measured.

Automatic conversion script
Id: cif_fix_values 3008 2015-01-20 13:52:24Z robertas 

The following automatic conversions were performed:

'_refine_ls_weighting_scheme' value 'calc w =
1/[\s^2^(Fo^2^)+(0.0615P)^2^+4.0173P] where P=(Fo^2^+2Fc^2^)/3' was
changed to 'calc'. New tag '_refine_ls_weighting_details' was
created. The value of the new tag was set to 'w =
1/[\s^2^(Fo^2^)+(0.0615P)^2^+4.0173P] where P=(Fo^2^+2Fc^2^)/3'.

Automatic conversion script
Id: cif_fix_values 3143 2015-03-26 13:38:13Z robertas 
;
_cod_original_cell_volume 3398.0(10)
_cod_database_code 2008368

loop_
_symmetry_equiv_pos_as_xyz
'x, y, z'
'x+1/2, -y+1/2, -z'
'-x, y+1/2, -z+1/2'
'-x+1/2, -y, z+1/2'
'-x, -y, -z'
'-x-1/2, y-1/2, z'
'x, -y-1/2, z-1/2'
'x-1/2, y, -z-1/2'

loop_
_atom_site_aniso_label
_atom_site_aniso_U_11
_atom_site_aniso_U_22
_atom_site_aniso_U_33
_atom_site_aniso_U_12
_atom_site_aniso_U_13
_atom_site_aniso_U_23
Cl 0.0618(5) 0.0490(5) 0.0469(5) 0.0013(4) 0.0019(5) 0.0019(4)
N1 0.0435(15) 0.0432(15) 0.039(2) 0.0008(12) 0.0040(14) -0.0016(14)
N2 0.0347(13) 0.0381(13) 0.041(2) -0.0026(11) -0.0013(13) 0.0011(12)
N3 0.0365(14) 0.051(2) 0.051(2) -0.0013(12) 0.0017(14) 0.0032(14)
C1 0.047(2) 0.041(2) 0.040(2) -0.0015(15) 0.004(2) -0.0026(15)
C2 0.056(2) 0.047(2) 0.049(2) 0.002(2) 0.002(2) 0.000(2)
C3 0.077(3) 0.048(2) 0.055(3) 0.011(2) 0.005(2) 0.005(2)
C4 0.085(3) 0.043(2) 0.067(3) -0.008(2) 0.017(3) 0.001(2)
C5 0.065(3) 0.067(3) 0.073(3) -0.024(2) 0.006(2) -0.003(2)
C6 0.052(2) 0.058(2) 0.055(2) -0.009(2) -0.003(2) 0.007(2)
C7 0.037(2) 0.038(2) 0.040(2) -0.0003(13) -0.002(2) -0.0004(15)
C8 0.045(2) 0.036(2) 0.056(2) 0.0032(15) -0.002(2) -0.003(2)
C9 0.041(2) 0.037(2) 0.055(2) -0.0003(14) -0.007(2) 0.004(2)
C10 0.046(2) 0.055(2) 0.039(2) -0.005(2) -0.001(2) 0.000(2)
C11 0.045(2) 0.060(2) 0.045(2) -0.002(2) -0.002(2) 0.009(2)
C12 0.033(2) 0.0358(15) 0.042(2) -0.0042(13) -0.0016(15) -0.0025(14)
C13 0.040(2) 0.042(2) 0.040(2) -0.0013(14) 0.005(2) 0.0013(15)
C14 0.044(2) 0.045(2) 0.052(2) 0.0018(15) -0.001(2) -0.002(2)
C15 0.047(2) 0.063(2) 0.061(3) 0.011(2) -0.001(2) 0.004(2)
C16 0.071(3) 0.056(2) 0.075(3) 0.022(2) 0.004(3) -0.004(2)
C17 0.080(3) 0.044(2) 0.073(3) 0.005(2) 0.002(3) -0.015(2)
C18 0.053(2) 0.048(2) 0.060(3) -0.002(2) -0.002(2) -0.006(2)

loop_
_atom_site_label
_atom_site_fract_x
_atom_site_fract_y
_atom_site_fract_z
_atom_site_U_iso_or_equiv
_atom_site_thermal_displace_type
_atom_site_calc_flag
_atom_site_refinement_flags
_atom_site_occupancy
_atom_site_disorder_group
_atom_site_type_symbol
Cl 0.36663(7) 0.21005(2) 0.06956(14) 0.0525(3) Uani d . 1 . Cl
N1 0.2382(2) 0.32845(8) -0.0691(4) 0.0420(7) Uani d . 1 . N
N2 0.0923(2) 0.32753(7) 0.2226(4) 0.0379(6) Uani d . 1 . N
N3 -0.0850(2) 0.29555(8) 0.3798(4) 0.0462(7) Uani d . 1 . N
C1 0.2074(3) 0.39631(10) -0.1286(5) 0.0426(8) Uani d . 1 . C
C2 0.1506(3) 0.41894(10) -0.2452(6) 0.0504(9) Uani d . 1 . C
C3 0.1821(3) 0.45455(11) -0.2978(6) 0.0600(11) Uani d . 1 . C
C4 0.2712(4) 0.46786(11) -0.2365(7) 0.0649(12) Uani d . 1 . C
C5 0.3291(3) 0.44580(13) -0.1251(7) 0.0683(12) Uani d . 1 . C
C6 0.2980(3) 0.41028(11) -0.0694(6) 0.0547(10) Uani d . 1 . C
C7 0.1665(2) 0.35932(9) -0.0564(5) 0.0385(8) Uani d . 1 . C
C8 0.1870(3) 0.29348(9) -0.0200(6) 0.0454(9) Uani d . 1 . C
C9 0.1580(2) 0.29540(9) 0.1845(5) 0.0442(8) Uani d . 1 . C
C10 0.0706(3) 0.33042(10) 0.4247(5) 0.0467(8) Uani d . 1 . C
C11 0.0068(3) 0.29817(11) 0.4932(6) 0.0502(9) Uani d . 1 . C
C12 0.1323(2) 0.36346(9) 0.1502(5) 0.0369(7) Uani d . 1 . C
C13 0.0550(2) 0.39408(9) 0.1596(5) 0.0405(8) Uani d . 1 . C
C14 -0.0389(3) 0.38711(10) 0.0893(6) 0.0469(9) Uani d . 1 . C
C15 -0.1072(3) 0.41573(11) 0.0802(6) 0.0571(10) Uani d . 1 . C
C16 -0.0833(3) 0.45180(12) 0.1394(7) 0.0674(12) Uani d . 1 . C
C17 0.0085(4) 0.45856(11) 0.2121(7) 0.0658(12) Uani d . 1 . C
C18 0.0775(3) 0.42986(10) 0.2226(6) 0.0535(10) Uani d . 1 . C
H1 0.2584 0.3277 -0.1842 0.042(10) Uiso d . 1 . H
H3A -0.1244 0.2749 0.4256 0.119(12) Uiso d . 1 . H
H3B -0.0687 0.2913 0.2495 0.119(12) Uiso d . 1 . H
H3C -0.1213 0.3187 0.3916 0.119(12) Uiso d . 1 . H
H2 0.0902 0.4101 -0.2889 0.049(11) Uiso d . 1 . H
H3 0.1427 0.4695 -0.3748 0.061(12) Uiso d . 1 . H
H4 0.2914 0.4920 -0.2708 0.067(12) Uiso d . 1 . H
H5 0.3905 0.4545 -0.0876 0.079(14) Uiso d . 1 . H
H6 0.3377 0.3957 0.0089 0.058(12) Uiso d . 1 . H
H7 0.1092 0.3528 -0.1339 0.041(9) Uiso d . 1 . H
H8A 0.2300 0.2720 -0.0412 0.037(9) Uiso d . 1 . H
H8B 0.1289 0.2904 -0.0984 0.048(10) Uiso d . 1 . H
H9A 0.1251 0.2721 0.2201 0.051(10) Uiso d . 1 . H
H9B 0.2168 0.2978 0.2619 0.053(11) Uiso d . 1 . H
H10A 0.0375 0.3542 0.4492 0.075(14) Uiso d . 1 . H
H10B 0.1321 0.3305 0.4951 0.052(11) Uiso d . 1 . H
H11A 0.0430 0.2746 0.4830 0.056(12) Uiso d . 1 . H
H11B -0.0097 0.3020 0.6253 0.070(13) Uiso d . 1 . H
H12 0.1885 0.3709 0.2287 0.035(9) Uiso d . 1 . H
H14 -0.0557 0.3630 0.0475 0.042(9) Uiso d . 1 . H
H15 -0.1701 0.4107 0.0344 0.054(11) Uiso d . 1 . H
H16 -0.1292 0.4712 0.1301 0.092(16) Uiso d . 1 . H
H17 0.0245 0.4826 0.2552 0.069(13) Uiso d . 1 . H
H18 0.1396 0.4348 0.2728 0.061(12) Uiso d . 1 . H

loop_
_atom_type_symbol
_atom_type_description
_atom_type_scat_dispersion_real
_atom_type_scat_dispersion_imag
_atom_type_scat_source
Cl Cl 0.3639 0.7018 'International Tables Vol C Tables 4.2.6.8 and 6.1.1.4'
N N 0.0311 0.0180 'International Tables Vol C Tables 4.2.6.8 and 6.1.1.4'
C C 0.0181 0.0091 'International Tables Vol C Tables 4.2.6.8 and 6.1.1.4'
H H 0.0000 0.0000 'International Tables Vol C Tables 4.2.6.8 and 6.1.1.4'

loop_
_geom_angle_atom_site_label_1
_geom_angle_atom_site_label_2
_geom_angle_atom_site_label_3
_geom_angle
_geom_angle_publ_flag
C8 N1 C7 107.5(3) yes
C8 N1 H1 110.5 no
C7 N1 H1 107.1 no
C10 N2 C9 110.8(3) yes
C10 N2 C12 110.7(3) yes
C9 N2 C12 112.3(2) yes
C11 N3 H3A 109.4 no
C11 N3 H3B 109.5 no
H3A N3 H3B 109.6 no
C11 N3 H3C 109.3 no
H3A N3 H3C 109.5 no
H3B N3 H3C 109.6 no
C2 C1 C6 117.8(3) no
C2 C1 C7 119.8(3) no
C6 C1 C7 122.1(3) no
C3 C2 C1 121.0(4) no
C3 C2 H2 119.4 no
C1 C2 H2 119.6 no
C4 C3 C2 120.1(4) no
C4 C3 H3 119.9 no
C2 C3 H3 119.9 no
C5 C4 C3 119.9(4) no
C5 C4 H4 120.5 no
C3 C4 H4 119.7 no
C4 C5 C6 120.6(4) no
C4 C5 H5 119.6 no
C6 C5 H5 119.8 no
C5 C6 C1 120.5(4) no
C5 C6 H6 119.8 no
C1 C6 H6 119.7 no
N1 C7 C1 112.4(3) yes
N1 C7 C12 109.2(3) yes
C1 C7 C12 110.4(3) yes
N1 C7 H7 108.5 no
C1 C7 H7 108.0 no
C12 C7 H7 108.2 no
N1 C8 C9 108.4(3) yes
N1 C8 H8A 109.9 no
C9 C8 H8A 110.0 no
N1 C8 H8B 110.4 no
C9 C8 H8B 110.0 no
H8A C8 H8B 108.2 no
N2 C9 C8 111.8(3) yes
N2 C9 H9A 109.3 no
C8 C9 H9A 109.4 no
N2 C9 H9B 109.2 no
C8 C9 H9B 109.3 no
H9A C9 H9B 107.8 no
N2 C10 C11 112.0(3) yes
N2 C10 H10A 109.2 no
C11 C10 H10A 109.3 no
N2 C10 H10B 109.1 no
C11 C10 H10B 109.2 no
H10A C10 H10B 107.8 no
N3 C11 C10 110.8(3) yes
N3 C11 H11A 109.4 no
C10 C11 H11A 109.5 no
N3 C11 H11B 109.6 no
C10 C11 H11B 109.6 no
H11A C11 H11B 108.0 no
N2 C12 C13 110.3(3) yes
N2 C12 C7 111.0(3) yes
C13 C12 C7 108.6(3) yes
N2 C12 H12 108.9 no
C13 C12 H12 108.9 no
C7 C12 H12 109.1 no
C18 C13 C14 118.8(3) no
C18 C13 C12 121.3(3) no
C14 C13 C12 119.7(3) no
C15 C14 C13 120.3(3) no
C15 C14 H14 119.7 no
C13 C14 H14 120.0 no
C14 C15 C16 120.5(4) no
C14 C15 H15 119.7 no
C16 C15 H15 119.7 no
C17 C16 C15 119.2(4) no
C17 C16 H16 120.5 no
C15 C16 H16 120.3 no
C16 C17 C18 120.6(4) no
C16 C17 H17 119.6 no
C18 C17 H17 119.8 no
C13 C18 C17 120.5(4) no
C13 C18 H18 119.8 no
C17 C18 H18 119.7 no

loop_
_geom_bond_atom_site_label_1
_geom_bond_atom_site_label_2
_geom_bond_site_symmetry_2
_geom_bond_distance
_geom_bond_publ_flag
N1 C8 . 1.462(4) yes
N1 C7 . 1.466(4) yes
N1 H1 . 0.859 no
N2 C10 . 1.462(5) yes
N2 C9 . 1.470(4) yes
N2 C12 . 1.475(4) yes
N3 C11 . 1.486(5) yes
N3 H3A . 0.960 no
N3 H3B . 0.959 no
N3 H3C . 0.960 no
C1 C2 . 1.384(5) no
C1 C6 . 1.390(5) no
C1 C7 . 1.511(5) yes
C2 C3 . 1.382(5) no
C2 H2 . 0.931 no
C3 C4 . 1.369(6) no
C3 H3 . 0.928 no
C4 C5 . 1.360(6) no
C4 H4 . 0.928 no
C5 C6 . 1.384(6) no
C5 H5 . 0.928 no
C6 H6 . 0.929 no
C7 C12 . 1.540(5) yes
C7 H7 . 0.980 no
C8 C9 . 1.499(5) yes
C8 H8A . 0.971 no
C8 H8B . 0.971 no
C9 H9A . 0.970 no
C9 H9B . 0.972 no
C10 C11 . 1.513(5) yes
C10 H10A . 0.969 no
C10 H10B . 0.972 no
C11 H11A . 0.971 no
C11 H11B . 0.969 no
C12 C13 . 1.511(4) yes
C12 H12 . 0.980 no
C13 C18 . 1.377(5) no
C13 C14 . 1.391(5) no
C14 C15 . 1.375(5) no
C14 H14 . 0.933 no
C15 C16 . 1.382(6) no
C15 H15 . 0.931 no
C16 C17 . 1.370(6) no
C16 H16 . 0.931 no
C17 C18 . 1.384(5) no
C17 H17 . 0.931 no
C18 H18 . 0.932 no

loop_
_geom_hbond_atom_site_label_D
_geom_hbond_atom_site_label_H
_geom_hbond_atom_site_label_A
_geom_hbond_site_symmetry_A
_geom_hbond_distance_DH
_geom_hbond_distance_DA
_geom_hbond_angle_DHA
N3 H3C N1 8_556 0.96 2.985(4) 126.8
N3 H3A Cl 8_556 0.96 3.117(3) 142.5
N3 H3B Cl 2_455 0.96 3.249(3) 144.5
N1 H1 Cl 7_565 0.86 3.380(3) 144.9

loop_
_geom_torsion_atom_site_label_1
_geom_torsion_atom_site_label_2
_geom_torsion_atom_site_label_3
_geom_torsion_atom_site_label_4
_geom_torsion
_geom_torsion_publ_flag
C6 C1 C2 C3 -1.2(6) no
C7 C1 C2 C3 173.5(4) no
C1 C2 C3 C4 0.7(6) no
C2 C3 C4 C5 0.7(7) no
C3 C4 C5 C6 -1.5(7) no
C4 C5 C6 C1 0.9(7) no
C2 C1 C6 C5 0.4(6) no
C7 C1 C6 C5 -174.1(4) no
C8 N1 C7 C1 -172.5(3) no
C8 N1 C7 C12 64.5(3) yes
C2 C1 C7 N1 135.9(3) no
C6 C1 C7 N1 -49.7(5) no
C2 C1 C7 C12 -101.9(4) no
C6 C1 C7 C12 72.6(4) no
C7 N1 C8 C9 -66.4(3) yes
C10 N2 C9 C8 -176.0(3) no
C12 N2 C9 C8 -51.6(4) yes
N1 C8 C9 N2 60.1(4) yes
C9 N2 C10 C11 -69.0(4) no
C12 N2 C10 C11 165.7(3) no
N2 C10 C11 N3 -55.1(4) yes
C10 N2 C12 C13 -66.1(3) no
C9 N2 C12 C13 169.5(3) no
C10 N2 C12 C7 173.4(3) no
C9 N2 C12 C7 49.0(3) yes
N1 C7 C12 N2 -55.9(3) yes
C1 C7 C12 N2 -180.0(3) no
N1 C7 C12 C13 -177.3(2) no
C1 C7 C12 C13 58.6(3) yes
N2 C12 C13 C18 136.6(4) no
C7 C12 C13 C18 -101.5(4) no
N2 C12 C13 C14 -48.6(4) no
C7 C12 C13 C14 73.3(4) no
C18 C13 C14 C15 1.1(6) no
C12 C13 C14 C15 -173.8(4) no
C13 C14 C15 C16 0.4(7) no
C14 C15 C16 C17 -1.7(7) no
C15 C16 C17 C18 1.4(8) no
C14 C13 C18 C17 -1.4(6) no
C12 C13 C18 C17 173.3(4) no
C16 C17 C18 C13 0.2(7) no

loop_
_cod_related_entry_id
_cod_related_entry_database
_cod_related_entry_code
1 ChemSpider 21105697
